data_4001131
loop_
_publ_author_name
'See, Kevin C.'
'Landis, Chad'
'Sarjeant, Amy'
'Katz, Howard E.'

_publ_section_title
;
 Easily Synthesized Naphthalene Tetracarboxylic Diimide Semiconductors
 with High Electron Mobility in Air
;
_journal_issue 11
_journal_name_full 'Chemistry of Materials'
_journal_page_first 3609
_journal_paper_doi 10.1021/cm7032614
_journal_volume 20
_journal_year 2008
_chemical_formula_moiety 'C32 H14 F12 N2 O4'
_chemical_formula_sum 'C32 H14 F12 N2 O4'
_chemical_formula_weight 718.45
_chemical_name_systematic
; 
 ? 
;
_space_group_IT_number 2
_symmetry_cell_setting triclinic
_symmetry_space_group_name_Hall '-P 1'
_symmetry_space_group_name_H-M 'P -1'
_atom_sites_solution_hydrogens geom
_atom_sites_solution_primary direct
_atom_sites_solution_secondary difmap
_audit_creation_date
;
'Tue Sep 04 17:18:09 2007'
;
_audit_creation_method SHELXL-97
_cell_angle_alpha 72.455(5)
_cell_angle_beta 85.757(5)
_cell_angle_gamma 84.292(5)
_cell_formula_units_Z 1
_cell_length_a 4.7402(3)
_cell_length_b 11.6558(7)
_cell_length_c 12.7944(7)
_cell_measurement_reflns_used 2717
_cell_measurement_temperature 110
_cell_measurement_theta_max 27.4959
_cell_measurement_theta_min 4.1674
_cell_volume 669.95(7)
_computing_cell_refinement 'Oxford Diffraction CrysAlis RED'
_computing_data_collection 'Oxford Diffraction CrysAlis CCD'
_computing_data_reduction 'Oxford Diffraction CrysAlis RED'
_computing_molecular_graphics 'Sheldrick, G.M. (2000). SHELXTL v6.10.'
_computing_publication_material 'Sheldrick, G.M. (2000). SHELXTL v6.10.'
_computing_structure_refinement 'Sheldrick, G.M. (2000). SHELXTL v6.10.'
_computing_structure_solution 'Sheldrick, G.M. (2000). SHELXTL v6.10.'
_diffrn_ambient_temperature 110
_diffrn_detector_area_resol_mean 15.9890
_diffrn_measured_fraction_theta_full 0.994
_diffrn_measured_fraction_theta_max 0.994
_diffrn_measurement_details 'see scan set'
_diffrn_measurement_device Kappa
_diffrn_measurement_device_type Xcalibur3
_diffrn_measurement_method ' omega phi scans'
_diffrn_orient_matrix_UB_11 -0.0042486797
_diffrn_orient_matrix_UB_12 0.0568903329
_diffrn_orient_matrix_UB_13 0.0096825827
_diffrn_orient_matrix_UB_21 0.0273260422
_diffrn_orient_matrix_UB_22 0.0278360515
_diffrn_orient_matrix_UB_23 -0.0568971753
_diffrn_orient_matrix_UB_31 -0.1480281078
_diffrn_orient_matrix_UB_32 0.0089747761
_diffrn_orient_matrix_UB_33 -0.0082430397
_diffrn_radiation_monochromator graphite
_diffrn_radiation_source 'Enhance (Mo) X-ray Source'
_diffrn_radiation_type 'Mo K\a'
_diffrn_radiation_wavelength 0.71073
_diffrn_reflns_av_R_equivalents 0.0370
_diffrn_reflns_av_sigmaI/netI 0.0754
_diffrn_reflns_limit_h_max 5
_diffrn_reflns_limit_h_min -6
_diffrn_reflns_limit_k_max 15
_diffrn_reflns_limit_k_min -15
_diffrn_reflns_limit_l_max 16
_diffrn_reflns_limit_l_min -16
_diffrn_reflns_number 6725
_diffrn_reflns_resolution_max 0.77
_diffrn_reflns_theta_full 27.48
_diffrn_reflns_theta_max 27.48
_diffrn_reflns_theta_min 4.18
_diffrn_source_current 40
_diffrn_source_power 2
_diffrn_source_voltage 50
_diffrn_standards_interval_count 2
_diffrn_standards_interval_time 50
_exptl_absorpt_coefficient_mu 0.174
_exptl_absorpt_correction_T_max 0.987
_exptl_absorpt_correction_T_min 0.963
_exptl_absorpt_correction_type analytical
_exptl_absorpt_process_details
;
CrysAlis RED, Oxford Diffraction Ltd.,
Version 1.171.32.4 (release 27-04-2006 CrysAlis171 .NET)
(compiled Apr 27 2007,17:53:11)
Analytical numeric absorption correction using a multifaceted crystal
   model based on expressions derived by R.C. Clark & J.S. Reid.
(Clark, R. C. & Reid, J. S. (1995). Acta Cryst. A51, 887-897)
;
_exptl_crystal_colour 'pale yellow'
_exptl_crystal_density_diffrn 1.781
_exptl_crystal_density_method 'not measured'
_exptl_crystal_description needle
_exptl_crystal_F_000 360
_exptl_crystal_size_max 0.7925
_exptl_crystal_size_mid 0.1356
_exptl_crystal_size_min 0.0899
_refine_diff_density_max 0.317
_refine_diff_density_min -0.291
_refine_diff_density_rms 0.058
_refine_ls_extinction_method none
_refine_ls_goodness_of_fit_ref 1.003
_refine_ls_hydrogen_treatment constr
_refine_ls_matrix_type full
_refine_ls_number_parameters 253
_refine_ls_number_reflns 3049
_refine_ls_number_restraints 0
_refine_ls_restrained_S_all 1.003
_refine_ls_R_factor_all 0.0779
_refine_ls_R_factor_gt 0.0418
_refine_ls_shift/su_max 0.000
_refine_ls_shift/su_mean 0.000
_refine_ls_structure_factor_coef Fsqd
_refine_ls_weighting_details 'calc w=1/[\s^2^(Fo^2^)+(0.0450P)^2^+0.0000P] where P=(Fo^2^+2Fc^2^)/3'
_refine_ls_weighting_scheme calc
_refine_ls_wR_factor_gt 0.0899
_refine_ls_wR_factor_ref 0.0971
_reflns_number_gt 1734
_reflns_number_total 3049
_reflns_threshold_expression >2sigma(I)
_cod_data_source_file cm7032614-file001.cif
_cod_data_source_block x0399
_cod_depositor_comments
;
The following automatic conversions were performed:

'_symmetry_cell_setting' value 'Triclinic' changed to 'triclinic'
according to /home/saulius/struct/CIF-dictionaries/cif_core.dic
dictionary named 'cif_core.dic' version 2.4.1 from 2010-06-29.

Automatic conversion script
Id: cif_fix_values 1715 2011-07-08 13:25:40Z adriana 
;
_cod_original_sg_symbol_H-M 'P-1   '
_cod_database_code 4001131
_audit_creation_method_reference
;
CrysAlis RED, Oxford Diffraction Ltd.,
Version 1.171.32.4 (release 27-04-2006 CrysAlis171 .NET)
(compiled Apr 27 2007,17:53:11)
;
_computing_data_collection_reference
;
CrysAlis CCD, Oxford Diffraction Ltd.,
Version 1.171.32.4 (release 27-04-2006 CrysAlis171 .NET)
(compiled Apr 27 2007,17:53:11)
;
_computing_cell_refinment_reference
;
CrysAlis RED, Oxford Diffraction Ltd.,
Version 1.171.32.4 (release 27-04-2006 CrysAlis171 .NET)
(compiled Apr 27 2007,17:53:11)
;
_computing_data_reduction_reference
;
CrysAlis RED, Oxford Diffraction Ltd.,
Version 1.171.32.4 (release 27-04-2006 CrysAlis171 .NET)
(compiled Apr 27 2007,17:53:11)
;
_cell_measurement_resolution_max 0.77
_jhu_your_name_here 'Dr. Amy A Sarjeant'
_jhu_your_lab_here 'NCB 240'
_jhu_your_phone_number_here x6-8569
_jhu_your_email_here xray@jhu.edu
_jhu_institutional_source 'Katz Lab'
_jhu_submitting_scientist 'Kevin See'
_jhu_scientist_phone x6-0462
_jhu_scientist_email kevsee@jhu.edu
_jhu_identifying_number x0399
_jhu_xray_labbook II-89
_jhu_crystalization_labbook BCF3NTCDI
_jhu_crystalization_solvent unknown
_jhu_crystalization_method unknown
_jhu_diffraction_detector_distance 50
_jhu_quality_factor 2

loop_
_symmetry_equiv_pos_as_xyz
'x, y, z'
'-x, -y, -z'

loop_
_atom_site_label
_atom_site_type_symbol
_atom_site_fract_x
_atom_site_fract_y
_atom_site_fract_z
_atom_site_U_iso_or_equiv
_atom_site_adp_type
_atom_site_occupancy
_atom_site_symmetry_multiplicity
_atom_site_calc_flag
_atom_site_refinement_flags
_atom_site_disorder_assembly
_atom_site_disorder_group
F1 F 0.519(2) -0.1302(10) 0.8365(8) 0.0405(16) Uani 0.57 1 d P A 1
F2 F 0.0886(9) -0.0574(4) 0.8359(4) 0.0652(16) Uani 0.57 1 d P A 1
F3 F 0.3832(9) -0.0134(3) 0.9338(2) 0.0738(11) Uani 0.57 1 d P A 1
F1' F 0.527(2) -0.1113(12) 0.8662(10) 0.049(3) Uani 0.43 1 d P A 2
F2' F 0.1290(13) -0.0920(5) 0.7952(4) 0.0374(13) Uani 0.43 1 d P A 2
F3' F 0.1921(9) -0.0001(4) 0.9094(3) 0.0438(10) Uani 0.43 1 d P A 2
F4 F 0.1445(2) 0.30771(11) 0.39854(9) 0.0359(3) Uani 1 1 d . . .
F5 F 0.5179(2) 0.20489(11) 0.36213(9) 0.0352(3) Uani 1 1 d . . .
F6 F 0.1419(2) 0.11601(11) 0.43066(10) 0.0421(4) Uani 1 1 d . . .
O1 O 0.3849(2) 0.50287(12) 0.67730(10) 0.0209(3) Uani 1 1 d . . .
O2 O 1.0942(2) 0.27269(12) 0.88157(10) 0.0253(3) Uani 1 1 d . . .
N1 N 0.7439(3) 0.39068(14) 0.77835(12) 0.0171(4) Uani 1 1 d . . .
C1 C 0.5048(4) 0.47378(16) 0.76341(15) 0.0166(4) Uani 1 1 d . . .
C2 C 0.4106(3) 0.52225(16) 0.85573(14) 0.0151(4) Uani 1 1 d . . .
C3 C 0.5475(3) 0.47751(16) 0.95576(14) 0.0134(4) Uani 1 1 d . . .
C4 C 0.7802(3) 0.38982(16) 0.96913(15) 0.0152(4) Uani 1 1 d . . .
C5 C 0.8886(4) 0.34492(17) 0.87538(15) 0.0176(4) Uani 1 1 d . . .
C6 C 0.1872(4) 0.60916(16) 0.84417(15) 0.0168(4) Uani 1 1 d . . .
H6A H 0.0975 0.6396 0.7762 0.020 Uiso 1 1 calc R . .
C7 C 0.9095(3) 0.34675(16) 1.06729(15) 0.0165(4) Uani 1 1 d . . .
H7A H 1.0648 0.2870 1.0757 0.020 Uiso 1 1 calc R . .
C8 C 0.8434(4) 0.34815(17) 0.68387(15) 0.0187(4) Uani 1 1 d . . .
H8A H 1.0408 0.3116 0.6947 0.022 Uiso 1 1 calc R . .
H8B H 0.8446 0.4181 0.6168 0.022 Uiso 1 1 calc R . .
C9 C 0.6601(3) 0.25627(16) 0.66764(15) 0.0161(4) Uani 1 1 d . . .
C10 C 0.5861(4) 0.15779(17) 0.75458(15) 0.0195(4) Uani 1 1 d . . .
H10A H 0.6505 0.1475 0.8256 0.023 Uiso 1 1 calc R . .
C11 C 0.4183(4) 0.07432(16) 0.73803(16) 0.0207(5) Uani 1 1 d . A .
C12 C 0.3245(3) 0.08722(17) 0.63488(16) 0.0205(4) Uani 1 1 d . . .
H12A H 0.2101 0.0298 0.6238 0.025 Uiso 1 1 calc R . .
C13 C 0.3993(3) 0.18459(17) 0.54855(15) 0.0186(4) Uani 1 1 d . . .
C14 C 0.5644(3) 0.26922(17) 0.56474(15) 0.0168(4) Uani 1 1 d . . .
H14A H 0.6121 0.3365 0.5047 0.020 Uiso 1 1 calc R . .
C15 C 0.3363(5) -0.03124(19) 0.83196(19) 0.0318(5) Uani 1 1 d . . .
C16 C 0.3016(4) 0.20193(19) 0.43624(16) 0.0252(5) Uani 1 1 d . . .

loop_
_atom_site_aniso_label
_atom_site_aniso_U_11
_atom_site_aniso_U_22
_atom_site_aniso_U_33
_atom_site_aniso_U_23
_atom_site_aniso_U_13
_atom_site_aniso_U_12
F1 0.047(2) 0.021(2) 0.042(4) 0.005(2) -0.003(2) 0.0047(15)
F2 0.0206(15) 0.053(3) 0.083(4) 0.039(2) 0.005(2) -0.0077(18)
F3 0.155(4) 0.043(2) 0.0209(17) 0.0017(15) 0.009(2) -0.045(3)
F1' 0.022(2) 0.042(6) 0.055(7) 0.028(4) 0.001(3) 0.002(3)
F2' 0.046(3) 0.035(3) 0.029(3) -0.0011(18) 0.0011(19) -0.023(2)
F3' 0.075(3) 0.038(2) 0.020(2) -0.0088(17) 0.0138(19) -0.019(2)
F4 0.0338(7) 0.0423(8) 0.0303(7) -0.0086(6) -0.0152(5) 0.0067(6)
F5 0.0339(7) 0.0512(9) 0.0232(7) -0.0149(6) 0.0002(5) -0.0047(6)
F6 0.0475(7) 0.0480(9) 0.0395(8) -0.0184(7) -0.0112(6) -0.0217(7)
O1 0.0244(7) 0.0239(8) 0.0139(7) -0.0038(6) -0.0052(6) -0.0023(6)
O2 0.0233(7) 0.0300(8) 0.0235(8) -0.0115(7) -0.0039(6) 0.0067(6)
N1 0.0168(8) 0.0218(9) 0.0139(9) -0.0073(7) -0.0015(6) 0.0004(7)
C1 0.0177(9) 0.0178(10) 0.0130(10) -0.0016(9) 0.0003(8) -0.0057(8)
C2 0.0156(9) 0.0158(10) 0.0137(10) -0.0028(8) -0.0011(7) -0.0040(8)
C3 0.0120(9) 0.0159(10) 0.0115(10) -0.0018(8) -0.0010(7) -0.0045(7)
C4 0.0148(9) 0.0155(10) 0.0155(10) -0.0043(8) -0.0007(7) -0.0034(8)
C5 0.0166(9) 0.0187(11) 0.0177(11) -0.0049(9) -0.0015(8) -0.0031(8)
C6 0.0197(9) 0.0169(10) 0.0117(10) 0.0004(9) -0.0049(8) -0.0029(8)
C7 0.0139(9) 0.0154(10) 0.0175(11) -0.0004(9) -0.0026(7) -0.0012(7)
C8 0.0187(9) 0.0251(11) 0.0151(11) -0.0104(9) 0.0019(8) -0.0027(8)
C9 0.0128(9) 0.0195(10) 0.0151(10) -0.0052(9) -0.0002(7) 0.0024(8)
C10 0.0198(9) 0.0225(11) 0.0145(11) -0.0044(9) -0.0025(8) 0.0046(8)
C11 0.0205(10) 0.0154(10) 0.0233(12) -0.0033(9) 0.0034(8) 0.0021(8)
C12 0.0178(9) 0.0172(11) 0.0275(12) -0.0083(10) 0.0026(8) -0.0036(8)
C13 0.0162(9) 0.0209(11) 0.0197(11) -0.0081(9) -0.0008(8) -0.0003(8)
C14 0.0168(9) 0.0173(10) 0.0150(10) -0.0036(9) -0.0001(8) 0.0000(8)
C15 0.0358(13) 0.0205(12) 0.0325(14) -0.0002(11) 0.0037(11) 0.0006(10)
C16 0.0218(10) 0.0305(13) 0.0263(12) -0.0123(11) -0.0028(9) -0.0036(9)

loop_
_atom_type_symbol
_atom_type_description
_atom_type_scat_dispersion_real
_atom_type_scat_dispersion_imag
_atom_type_scat_source
C C 0.0033 0.0016 'International Tables Vol C Tables 4.2.6.8 and 6.1.1.4'
H H 0.0000 0.0000 'International Tables Vol C Tables 4.2.6.8 and 6.1.1.4'
N N 0.0061 0.0033 'International Tables Vol C Tables 4.2.6.8 and 6.1.1.4'
O O 0.0106 0.0060 'International Tables Vol C Tables 4.2.6.8 and 6.1.1.4'
F F 0.0171 0.0103 'International Tables Vol C Tables 4.2.6.8 and 6.1.1.4'

loop_
_exptl_crystal_face_index_h
_exptl_crystal_face_index_k
_exptl_crystal_face_index_l
_exptl_crystal_face_perp_dist
0.00 16.00 3.00 0.0605
-6.00 -7.00 0.00 0.3503
0.00 -13.00 -14.00 0.0615
0.00 0.00 -17.00 0.0450
0.00 -3.00 16.00 0.0420
0.00 9.00 -11.00 0.0483
-6.00 7.00 -1.00 0.3413
0.00 -16.00 -1.00 0.0590
6.00 -3.00 2.00 0.3619
0.00 5.00 18.00 0.0479

loop_
_geom_angle_atom_site_label_1
_geom_angle_atom_site_label_2
_geom_angle_atom_site_label_3
_geom_angle
_geom_angle_site_symmetry_1
_geom_angle_site_symmetry_3
C5 N1 C1 125.13(15) . .
C5 N1 C8 118.55(14) . .
C1 N1 C8 116.30(14) . .
O1 C1 N1 119.89(16) . .
O1 C1 C2 123.10(16) . .
N1 C1 C2 117.01(15) . .
C6 C2 C3 120.33(16) . .
C6 C2 C1 119.93(16) . .
C3 C2 C1 119.74(15) . .
C2 C3 C4 121.44(15) . .
C2 C3 C3 119.41(19) . 2_667
C4 C3 C3 119.15(19) . 2_667
C7 C4 C3 120.62(16) . .
C7 C4 C5 119.70(16) . .
C3 C4 C5 119.67(15) . .
O2 C5 N1 120.97(16) . .
O2 C5 C4 122.19(16) . .
N1 C5 C4 116.84(15) . .
C2 C6 C7 120.32(17) . 2_667
C2 C6 H6A 119.8 . .
C7 C6 H6A 119.8 2_667 .
C4 C7 C6 120.15(17) . 2_667
C4 C7 H7A 119.9 . .
C6 C7 H7A 119.9 2_667 .
N1 C8 C9 112.64(14) . .
N1 C8 H8A 109.1 . .
C9 C8 H8A 109.1 . .
N1 C8 H8B 109.1 . .
C9 C8 H8B 109.1 . .
H8A C8 H8B 107.8 . .
C14 C9 C10 118.88(17) . .
C14 C9 C8 120.01(17) . .
C10 C9 C8 121.11(16) . .
C11 C10 C9 120.27(17) . .
C11 C10 H10A 119.9 . .
C9 C10 H10A 119.9 . .
C12 C11 C10 120.67(18) . .
C12 C11 C15 119.04(17) . .
C10 C11 C15 120.28(18) . .
C13 C12 C11 119.02(17) . .
C13 C12 H12A 120.5 . .
C11 C12 H12A 120.5 . .
C12 C13 C14 120.63(17) . .
C12 C13 C16 120.65(16) . .
C14 C13 C16 118.72(17) . .
C9 C14 C13 120.53(18) . .
C9 C14 H14A 119.7 . .
C13 C14 H14A 119.7 . .
F1' C15 F3' 112.8(6) . .
F2 C15 F1 110.2(5) . .
F2 C15 F3 107.2(3) . .
F1 C15 F3 100.2(4) . .
F1' C15 F2' 103.9(6) . .
F3' C15 F2' 100.9(3) . .
F1' C15 C11 116.2(6) . .
F2 C15 C11 116.0(3) . .
F3' C15 C11 113.1(2) . .
F1 C15 C11 110.8(5) . .
F3 C15 C11 111.1(2) . .
F2' C15 C11 108.3(3) . .
F6 C16 F5 106.71(16) . .
F6 C16 F4 106.31(14) . .
F5 C16 F4 105.48(16) . .
F6 C16 C13 113.50(17) . .
F5 C16 C13 112.48(14) . .
F4 C16 C13 111.81(16) . .

loop_
_geom_bond_atom_site_label_1
_geom_bond_atom_site_label_2
_geom_bond_distance
_geom_bond_site_symmetry_2
F1 C15 1.362(11) .
F2 C15 1.235(4) .
F3 C15 1.416(4) .
F1' C15 1.234(13) .
F2' C15 1.447(6) .
F3' C15 1.284(4) .
F4 C16 1.349(2) .
F5 C16 1.340(2) .
F6 C16 1.335(2) .
O1 C1 1.217(2) .
O2 C5 1.214(2) .
N1 C5 1.396(2) .
N1 C1 1.400(2) .
N1 C8 1.470(2) .
C1 C2 1.479(2) .
C2 C6 1.374(2) .
C2 C3 1.409(2) .
C3 C4 1.410(2) .
C3 C3 1.412(3) 2_667
C4 C7 1.370(2) .
C4 C5 1.487(2) .
C6 C7 1.409(2) 2_667
C6 H6A 0.9500 .
C7 C6 1.409(2) 2_667
C7 H7A 0.9500 .
C8 C9 1.514(2) .
C8 H8A 0.9900 .
C8 H8B 0.9900 .
C9 C14 1.384(2) .
C9 C10 1.390(3) .
C10 C11 1.388(3) .
C10 H10A 0.9500 .
C11 C12 1.384(3) .
C11 C15 1.498(3) .
C12 C13 1.379(3) .
C12 H12A 0.9500 .
C13 C14 1.389(2) .
C13 C16 1.492(3) .
C14 H14A 0.9500 .

loop_
_geom_torsion_atom_site_label_1
_geom_torsion_atom_site_label_2
_geom_torsion_atom_site_label_3
_geom_torsion_atom_site_label_4
_geom_torsion
_geom_torsion_site_symmetry_1
_geom_torsion_site_symmetry_4
C5 N1 C1 O1 -175.91(16) . .
C8 N1 C1 O1 3.0(2) . .
C5 N1 C1 C2 4.1(2) . .
C8 N1 C1 C2 -176.97(14) . .
O1 C1 C2 C6 -3.6(3) . .
N1 C1 C2 C6 176.36(16) . .
O1 C1 C2 C3 175.28(17) . .
N1 C1 C2 C3 -4.7(2) . .
C6 C2 C3 C4 -178.92(16) . .
C1 C2 C3 C4 2.2(2) . .
C6 C2 C3 C3 0.2(3) . 2_667
C1 C2 C3 C3 -178.73(19) . 2_667
C2 C3 C4 C7 -179.56(16) . .
C3 C3 C4 C7 1.3(3) 2_667 .
C2 C3 C4 C5 1.3(2) . .
C3 C3 C4 C5 -177.85(19) 2_667 .
C1 N1 C5 O2 179.79(17) . .
C8 N1 C5 O2 0.9(3) . .
C1 N1 C5 C4 -0.8(2) . .
C8 N1 C5 C4 -179.70(15) . .
C7 C4 C5 O2 -1.8(3) . .
C3 C4 C5 O2 177.39(17) . .
C7 C4 C5 N1 178.79(16) . .
C3 C4 C5 N1 -2.0(2) . .
C3 C2 C6 C7 -0.8(3) . 2_667
C1 C2 C6 C7 178.10(15) . 2_667
C3 C4 C7 C6 -0.7(3) . 2_667
C5 C4 C7 C6 178.46(16) . 2_667
C5 N1 C8 C9 102.75(18) . .
C1 N1 C8 C9 -76.3(2) . .
N1 C8 C9 C14 131.47(17) . .
N1 C8 C9 C10 -48.9(2) . .
C14 C9 C10 C11 -0.2(2) . .
C8 C9 C10 C11 -179.85(16) . .
C9 C10 C11 C12 0.5(3) . .
C9 C10 C11 C15 -179.44(16) . .
C10 C11 C12 C13 -0.2(3) . .
C15 C11 C12 C13 179.80(16) . .
C11 C12 C13 C14 -0.5(3) . .
C11 C12 C13 C16 -179.78(16) . .
C10 C9 C14 C13 -0.6(2) . .
C8 C9 C14 C13 179.12(15) . .
C12 C13 C14 C9 0.9(3) . .
C16 C13 C14 C9 -179.82(16) . .
C12 C11 C15 F1' 107.8(5) . .
C10 C11 C15 F1' -72.2(5) . .
C12 C11 C15 F2 -41.4(4) . .
C10 C11 C15 F2 138.6(3) . .
C12 C11 C15 F3' -119.4(3) . .
C10 C11 C15 F3' 60.5(3) . .
C12 C11 C15 F1 85.2(4) . .
C10 C11 C15 F1 -94.8(4) . .
C12 C11 C15 F3 -164.3(3) . .
C10 C11 C15 F3 15.7(3) . .
C12 C11 C15 F2' -8.5(3) . .
C10 C11 C15 F2' 171.4(3) . .
C12 C13 C16 F6 0.0(2) . .
C14 C13 C16 F6 -179.27(15) . .
C12 C13 C16 F5 -121.30(18) . .
C14 C13 C16 F5 59.5(2) . .
C12 C13 C16 F4 120.24(18) . .
C14 C13 C16 F4 -59.0(2) . .

loop_
_diffrn_scan_number
_diffrn_scan_type
_diffrn_scan_start
_diffrn_scan_end
_diffrn_scan_width
_diffrn_scan_exptime
_diffrn_scan_omega
_diffrn_scan_theta
_diffrn_scan_kappa
_diffrn_scan_phi
_diffrn_scan_omega1
_diffrn_scan_theta1
_diffrn_scan_frames
1 omega 44.00 94.00 1.00 15.00 - 22.84 45.00 0.00 0.00 0.00 50
2 omega 1.00 55.00 1.00 15.00 - 22.84 -75.00 240.00 0.00 0.00 54
3 omega 40.00 85.00 1.00 15.00 - 22.84 -128.00 84.00 0.00 0.00 45
4 omega 45.00 95.00 1.00 15.00 - 22.84 45.00 240.00 0.00 0.00 50
5 omega 0.00 51.00 1.00 15.00 - 22.84 -70.00 134.00 0.00 0.00 51
6 omega 44.00 94.00 1.00 15.00 - 22.84 45.00 120.00 0.00 0.00 50
7 omega -4.00 46.00 1.00 15.00 - 22.84 45.00 120.00 0.00 0.00 50
8 omega -55.00 -1.00 1.00 15.00 - -23.46 75.00 0.00 0.00 0.00 54
9 phi -147.00 -107.00 1.00 15.00 -40.00 -23.46 0.00 - 0.00 0.00 40
10 omega -55.00 -2.00 1.00 15.00 - -23.46 75.00 240.00 0.00 0.00 53
11 phi 96.00 149.00 1.00 15.00 -40.00 -23.46 0.00 - 0.00 0.00 53
